data_7204586
loop_
_publ_author_name
'Dudd, Lucinda M.'
'Venardou, Eleni'
'Garcia-Verdugo, Eduardo'
'Licence, Peter'
'Blake, Alexander J.'
'Wilson, Claire'
'Poliakoff, Martyn'

_publ_section_title
;
 Synthesis of benzimidazoles in high-temperature waterThis work was
 presented at the Green Solvents for Catalysis Meeting held in
 Bruchsal, Germany, 13--16th October 2002.Electronic supplementary
 information (ESI) available: analytical data for compounds 3a--f and
 5g--j. See http://www.rsc.org/suppdata/gc/b2/b212394k/
;
_journal_issue 2
_journal_name_full 'Green Chemistry'
_journal_page_first 187
_journal_paper_doi 10.1039/b212394k
_journal_volume 5
_journal_year 2003
_chemical_formula_moiety 'C20 H14 N4'
_chemical_formula_sum 'C20 H14 N4'
_chemical_formula_weight 310.35
_chemical_name_systematic
; 
? 
;
_space_group_IT_number 60
_symmetry_cell_setting orthorhombic
_symmetry_space_group_name_Hall '-P 2n 2ab'
_symmetry_space_group_name_H-M 'P b c n'
_atom_sites_solution_hydrogens geom
_atom_sites_solution_primary direct
_audit_creation_method SHELXL-97
_cell_angle_alpha 90.00
_cell_angle_beta 90.00
_cell_angle_gamma 90.00
_cell_formula_units_Z 4
_cell_length_a 17.712(2)
_cell_length_b 8.7976(8)
_cell_length_c 9.7375(9)
_cell_measurement_reflns_used 3208
_cell_measurement_temperature 150(2)
_cell_measurement_theta_max 27.7
_cell_measurement_theta_min 2.3
_cell_volume 1517.3(3)
_computing_cell_refinement 'Bruker SAINT version 6.02a (Bruker, 2000)'
_computing_data_collection 'Bruker SMART version 5.624 (Bruker, 2001)'
_computing_data_reduction 'Bruker SAINT; Bruker SHELXTL (Bruker, 1997)'
_computing_molecular_graphics 'Bruker SHELXTL'
_computing_publication_material 'SHELXL-97; PLATON (Spek, 2002)'
_computing_structure_refinement 'SHELXL-97 (Sheldrick, 1997)'
_computing_structure_solution 'SHELXS-97 (Sheldrick, 1990)'
_diffrn_ambient_temperature 150(2)
_diffrn_measured_fraction_theta_full 0.995
_diffrn_measured_fraction_theta_max 0.937
_diffrn_measurement_device_type 'Bruker SMART1000 CCD area detector'
_diffrn_measurement_method omega
_diffrn_radiation_monochromator graphite
_diffrn_radiation_source 'normal-focus sealed tube'
_diffrn_radiation_type MoK\a
_diffrn_radiation_wavelength 0.71073
_diffrn_reflns_av_R_equivalents 0.058
_diffrn_reflns_av_sigmaI/netI 0.040
_diffrn_reflns_limit_h_max 23
_diffrn_reflns_limit_h_min -22
_diffrn_reflns_limit_k_max 11
_diffrn_reflns_limit_k_min -11
_diffrn_reflns_limit_l_max 12
_diffrn_reflns_limit_l_min -13
_diffrn_reflns_number 13932
_diffrn_reflns_theta_full 27.50
_diffrn_reflns_theta_max 28.81
_diffrn_reflns_theta_min 2.30
_diffrn_standards_decay_% 0
_diffrn_standards_number 0
_exptl_absorpt_coefficient_mu 0.084
_exptl_absorpt_correction_type none
_exptl_crystal_colour colourless
_exptl_crystal_density_diffrn 1.359
_exptl_crystal_density_method 'not measured'
_exptl_crystal_description needle
_exptl_crystal_F_000 648
_exptl_crystal_size_max 0.40
_exptl_crystal_size_mid 0.10
_exptl_crystal_size_min 0.10
_refine_diff_density_max 0.23
_refine_diff_density_min -0.19
_refine_diff_density_rms 0.04
_refine_ls_extinction_method none
_refine_ls_goodness_of_fit_ref 1.03
_refine_ls_hydrogen_treatment constr
_refine_ls_matrix_type full
_refine_ls_number_parameters 109
_refine_ls_number_reflns 1857
_refine_ls_number_restraints 0
_refine_ls_restrained_S_all 1.03
_refine_ls_R_factor_all 0.0617
_refine_ls_R_factor_gt 0.0387
_refine_ls_shift/su_max 0.001
_refine_ls_shift/su_mean 0.000
_refine_ls_structure_factor_coef Fsqd
_refine_ls_weighting_details 'calc w=1/[\s^2^(Fo^2^)+(0.048P)^2^+0.095P] where P=(Fo^2^+2Fc^2^)/3'
_refine_ls_weighting_scheme calc
_refine_ls_wR_factor_gt 0.0893
_refine_ls_wR_factor_ref 0.0974
_reflns_number_gt 1305
_reflns_number_total 1857
_reflns_threshold_expression >2sigma(I)
_cod_data_source_file b212394k.txt
_cod_data_source_block BZIMPH
_cod_depositor_comments
;
The following automatic conversions were performed:
'_symmetry_cell_setting' value 'Orthorhombic' changed to 'orthorhombic'
according to '/home/saulius/struct/CIF-dictionaries/cif_core.dic'
dictionary named 'cif_core.dic' version 2.4.1 from 2010-06-29.

Automatic conversion script
Id: cif_fix_enum 1527 2010-12-29 10:47:43Z saulius 
;
_cod_database_code 7204586

loop_
_symmetry_equiv_pos_as_xyz
'x, y, z'
'-x+1/2, -y+1/2, z+1/2'
'-x, y, -z+1/2'
'x+1/2, -y+1/2, -z'
'-x, -y, -z'
'x-1/2, y-1/2, -z-1/2'
'x, -y, z-1/2'
'-x-1/2, y-1/2, z'

loop_
_atom_site_label
_atom_site_type_symbol
_atom_site_fract_x
_atom_site_fract_y
_atom_site_fract_z
_atom_site_U_iso_or_equiv
_atom_site_adp_type
_atom_site_occupancy
_atom_site_symmetry_multiplicity
_atom_site_calc_flag
_atom_site_refinement_flags
_atom_site_disorder_assembly
_atom_site_disorder_group
N1 N 0.40792(6) 0.08019(11) 0.23037(10) 0.0219(3) Uani 1 1 d . . .
H1 H 0.4180 0.0735 0.1421 0.026 Uiso 0.50 1 calc PR . .
C2 C 0.42969(7) -0.01615(14) 0.32951(12) 0.0219(3) Uani 1 1 d . . .
N3 N 0.40585(6) 0.02509(12) 0.45483(10) 0.0237(3) Uani 1 1 d . . .
H3 H 0.4141 -0.0226 0.5328 0.028 Uiso 0.50 1 calc PR . .
C3A C 0.36543(7) 0.15842(14) 0.43585(13) 0.0225(3) Uani 1 1 d . . .
C4 C 0.32664(7) 0.25038(16) 0.52912(13) 0.0274(3) Uani 1 1 d . . .
H4 H 0.3270 0.2294 0.6248 0.033 Uiso 1 1 calc R . .
C5 C 0.28772(7) 0.37318(16) 0.47619(14) 0.0302(3) Uani 1 1 d . . .
H5 H 0.2599 0.4366 0.5368 0.036 Uiso 1 1 calc R . .
C6 C 0.28812(7) 0.40664(16) 0.33609(14) 0.0293(3) Uani 1 1 d . . .
H6 H 0.2607 0.4922 0.3037 0.035 Uiso 1 1 calc R . .
C7 C 0.32756(7) 0.31810(14) 0.24341(14) 0.0260(3) Uani 1 1 d . . .
H7 H 0.3283 0.3418 0.1482 0.031 Uiso 1 1 calc R . .
C7A C 0.36629(7) 0.19244(14) 0.29539(12) 0.0212(3) Uani 1 1 d . . .
C8 C 0.46978(7) -0.15802(14) 0.29693(12) 0.0228(3) Uani 1 1 d . . .
C9 C 0.44288(8) -0.29576(15) 0.34758(15) 0.0309(3) Uani 1 1 d . . .
H9 H 0.4040 -0.2965 0.4148 0.037 Uiso 1 1 calc R . .
C10 C 0.47261(8) -0.43210(15) 0.30031(16) 0.0382(4) Uani 1 1 d . . .
H10 H 0.4552 -0.5256 0.3374 0.046 Uiso 1 1 calc R . .

loop_
_atom_site_aniso_label
_atom_site_aniso_U_11
_atom_site_aniso_U_22
_atom_site_aniso_U_33
_atom_site_aniso_U_23
_atom_site_aniso_U_13
_atom_site_aniso_U_12
N1 0.0235(5) 0.0232(5) 0.0191(5) -0.0004(4) 0.0010(4) 0.0002(4)
C2 0.0213(6) 0.0224(6) 0.0220(6) -0.0002(5) 0.0015(5) -0.0045(5)
N3 0.0263(6) 0.0253(6) 0.0197(5) 0.0007(4) 0.0011(4) -0.0015(4)
C3A 0.0211(6) 0.0236(6) 0.0229(6) -0.0005(5) -0.0017(5) -0.0044(5)
C4 0.0265(6) 0.0340(8) 0.0218(6) -0.0033(6) 0.0011(5) -0.0021(6)
C5 0.0257(7) 0.0333(8) 0.0316(7) -0.0096(6) 0.0022(6) 0.0035(6)
C6 0.0259(7) 0.0281(7) 0.0340(7) -0.0020(6) -0.0032(6) 0.0058(6)
C7 0.0263(7) 0.0283(7) 0.0234(6) 0.0016(5) -0.0018(5) 0.0007(5)
C7A 0.0194(6) 0.0227(6) 0.0215(6) -0.0024(5) 0.0004(5) -0.0024(5)
C8 0.0254(6) 0.0212(6) 0.0217(6) 0.0005(5) -0.0030(5) -0.0011(5)
C9 0.0304(7) 0.0275(7) 0.0346(7) 0.0066(6) -0.0024(6) -0.0049(6)
C10 0.0368(8) 0.0208(7) 0.0571(10) 0.0064(6) -0.0096(7) -0.0045(6)

loop_
_atom_type_symbol
_atom_type_description
_atom_type_scat_dispersion_real
_atom_type_scat_dispersion_imag
_atom_type_scat_source
C C 0.0033 0.0016 'International Tables Vol C Tables 4.2.6.8 and 6.1.1.4'
H H 0.0000 0.0000 'International Tables Vol C Tables 4.2.6.8 and 6.1.1.4'
N N 0.0061 0.0033 'International Tables Vol C Tables 4.2.6.8 and 6.1.1.4'

loop_
_geom_angle_atom_site_label_1
_geom_angle_atom_site_label_2
_geom_angle_atom_site_label_3
_geom_angle
_geom_angle_site_symmetry_1
_geom_angle_site_symmetry_3
_geom_angle_publ_flag
C2 N1 C7A 105.93(10) . . ?
N3 C2 N1 113.17(11) . . ?
N3 C2 C8 125.30(11) . . ?
N1 C2 C8 121.32(11) . . ?
C2 N3 C3A 105.67(10) . . ?
N3 C3A C4 131.09(11) . . ?
N3 C3A C7A 107.78(11) . . ?
C4 C3A C7A 121.11(12) . . ?
C5 C4 C3A 117.12(12) . . ?
C4 C5 C6 121.81(12) . . ?
C7 C6 C5 121.48(13) . . ?
C6 C7 C7A 117.26(12) . . ?
N1 C7A C7 131.32(11) . . ?
N1 C7A C3A 107.44(11) . . ?
C7 C7A C3A 121.21(11) . . ?
C9 C8 C8 119.36(8) . 3_655 ?
C9 C8 C2 119.80(11) . . ?
C8 C8 C2 120.48(7) 3_655 . ?
C10 C9 C8 120.31(13) . . ?
C10 C10 C9 120.16(8) 3_655 . ?

loop_
_geom_bond_atom_site_label_1
_geom_bond_atom_site_label_2
_geom_bond_distance
_geom_bond_site_symmetry_2
_geom_bond_publ_flag
N1 C2 1.3412(15) . ?
N1 C7A 1.3856(15) . ?
C2 N3 1.3412(15) . ?
C2 C8 1.4707(17) . ?
N3 C3A 1.3867(16) . ?
C3A C4 1.3969(17) . ?
C3A C7A 1.4001(17) . ?
C4 C5 1.3814(19) . ?
C5 C6 1.3957(19) . ?
C6 C7 1.3817(18) . ?
C7 C7A 1.3960(18) . ?
C8 C9 1.3924(18) . ?
C8 C8 1.407(2) 3_655 ?
C9 C10 1.389(2) . ?
C10 C10 1.379(3) 3_655 ?

loop_
_geom_torsion_atom_site_label_1
_geom_torsion_atom_site_label_2
_geom_torsion_atom_site_label_3
_geom_torsion_atom_site_label_4
_geom_torsion
_geom_torsion_site_symmetry_1
_geom_torsion_site_symmetry_2
_geom_torsion_site_symmetry_3
_geom_torsion_site_symmetry_4
_geom_torsion_publ_flag
C7A N1 C2 N3 -0.41(14) . . . . ?
C7A N1 C2 C8 174.56(10) . . . . ?
N1 C2 N3 C3A 0.04(14) . . . . ?
C8 C2 N3 C3A -174.70(11) . . . . ?
C2 N3 C3A C4 178.62(13) . . . . ?
C2 N3 C3A C7A 0.34(13) . . . . ?
N3 C3A C4 C5 -176.34(12) . . . . ?
C7A C3A C4 C5 1.74(19) . . . . ?
C3A C4 C5 C6 -1.32(19) . . . . ?
C4 C5 C6 C7 0.1(2) . . . . ?
C5 C6 C7 C7A 0.79(19) . . . . ?
C2 N1 C7A C7 -177.28(13) . . . . ?
C2 N1 C7A C3A 0.60(13) . . . . ?
C6 C7 C7A N1 177.28(12) . . . . ?
C6 C7 C7A C3A -0.36(18) . . . . ?
N3 C3A C7A N1 -0.59(13) . . . . ?
C4 C3A C7A N1 -179.08(11) . . . . ?
N3 C3A C7A C7 177.55(11) . . . . ?
C4 C3A C7A C7 -0.94(19) . . . . ?
N3 C2 C8 C9 47.14(18) . . . . ?
N1 C2 C8 C9 -127.20(13) . . . . ?
N3 C2 C8 C8 -139.78(15) . . . 3_655 ?
N1 C2 C8 C8 45.9(2) . . . 3_655 ?
C8 C8 C9 C10 -3.5(2) 3_655 . . . ?
C2 C8 C9 C10 169.67(12) . . . . ?
C8 C9 C10 C10 -2.0(3) . . . 3_655 ?
